data_4079395
loop_
_publ_author_name
'Dabek, Sven'
'Prosenc, Marc Heinrich'
'Heck, J\"urgen'

_publ_section_title
;
 Dipolar Sesquifulvalene Compounds with
 (Tetraaryl-\h4-cyclobutadiene)(\h5- cyclopentadienediyl)cobalt(I) Complex
 Units as Electron Donors
;
_journal_issue 19
_journal_name_full Organometallics
_journal_page_first 6911
_journal_paper_doi 10.1021/om300710x
_journal_volume 31
_journal_year 2012
_chemical_formula_sum 'C47 H42 Cl2 Co F6 P'
_chemical_formula_weight 881.61
_space_group_IT_number 2
_symmetry_cell_setting triclinic
_symmetry_space_group_name_Hall '-P 1'
_symmetry_space_group_name_H-M 'P -1'
_atom_sites_solution_hydrogens geom
_atom_sites_solution_primary direct
_atom_sites_solution_secondary difmap
_audit_creation_method SHELXL-97
_audit_update_record
;
2012-07-12 # Formatted by publCIF
;
_cell_angle_alpha 86.24(3)
_cell_angle_beta 79.13(3)
_cell_angle_gamma 88.55(3)
_cell_formula_units_Z 2
_cell_length_a 11.969(2)
_cell_length_b 12.806(3)
_cell_length_c 13.689(3)
_cell_measurement_reflns_used 25
_cell_measurement_temperature 173(2)
_cell_measurement_theta_max 26
_cell_measurement_theta_min 23
_cell_volume 2055.9(8)
_computing_structure_refinement 'SHELXL-97 (Sheldrick, 1997)'
_computing_structure_solution 'SHELXS-97 (Sheldrick, 1990)'
_diffrn_ambient_temperature 173(2)
_diffrn_measured_fraction_theta_full 0.999
_diffrn_measured_fraction_theta_max 0.999
_diffrn_measurement_device_type 'Hilger Y290'
_diffrn_measurement_method \w2\q
_diffrn_radiation_monochromator graphite
_diffrn_radiation_source 'fine-focus sealed tube'
_diffrn_radiation_type MoK\a
_diffrn_radiation_wavelength 0.71073
_diffrn_reflns_av_R_equivalents 0.0580
_diffrn_reflns_av_sigmaI/netI 0.1556
_diffrn_reflns_limit_h_max 12
_diffrn_reflns_limit_h_min -2
_diffrn_reflns_limit_k_max 13
_diffrn_reflns_limit_k_min -13
_diffrn_reflns_limit_l_max 14
_diffrn_reflns_limit_l_min -14
_diffrn_reflns_number 6780
_diffrn_reflns_theta_full 22.55
_diffrn_reflns_theta_max 22.55
_diffrn_reflns_theta_min 2.27
_diffrn_standards_interval_count 100
_diffrn_standards_number 3
_exptl_absorpt_coefficient_mu 0.647
_exptl_absorpt_correction_T_max 0.9381
_exptl_absorpt_correction_T_min 0.7379
_exptl_absorpt_correction_type empirical
_exptl_crystal_colour green
_exptl_crystal_density_diffrn 1.424
_exptl_crystal_density_method 'not measured'
_exptl_crystal_description needle
_exptl_crystal_F_000 908
_exptl_crystal_size_max 0.50
_exptl_crystal_size_mid 0.20
_exptl_crystal_size_min 0.10
_refine_diff_density_max 0.442
_refine_diff_density_min -0.693
_refine_diff_density_rms 0.082
_refine_ls_extinction_coef 0.0022(7)
_refine_ls_extinction_expression Fc^*^=kFc[1+0.001xFc^2^\l^3^/sin(2\q)]^-1/4^
_refine_ls_extinction_method SHELXL
_refine_ls_goodness_of_fit_ref 0.936
_refine_ls_hydrogen_treatment mixed
_refine_ls_matrix_type full
_refine_ls_number_parameters 545
_refine_ls_number_reflns 5405
_refine_ls_number_restraints 36
_refine_ls_restrained_S_all 0.934
_refine_ls_R_factor_all 0.1388
_refine_ls_R_factor_gt 0.0667
_refine_ls_shift/su_max 0.000
_refine_ls_shift/su_mean 0.000
_refine_ls_structure_factor_coef Fsqd
_refine_ls_weighting_details 'calc w=1/[\s^2^(Fo^2^)+(0.0592P)^2^+0.0000P] where P=(Fo^2^+2Fc^2^)/3'
_refine_ls_weighting_scheme calc
_refine_ls_wR_factor_gt 0.1316
_refine_ls_wR_factor_ref 0.1582
_reflns_number_gt 3015
_reflns_number_total 5405
_reflns_threshold_expression >2sigma(I)
_cod_data_source_file om300710x_si_002.cif
_cod_data_source_block sd2
_cod_original_cell_volume 2055.8(7)
_cod_database_code 4079395

loop_
_symmetry_equiv_pos_as_xyz
'x, y, z'
'-x, -y, -z'

loop_
_atom_site_label
_atom_site_type_symbol
_atom_site_fract_x
_atom_site_fract_y
_atom_site_fract_z
_atom_site_U_iso_or_equiv
_atom_site_adp_type
_atom_site_occupancy
_atom_site_symmetry_multiplicity
_atom_site_calc_flag
_atom_site_refinement_flags
_atom_site_disorder_assembly
_atom_site_disorder_group
Co1 Co 0.48299(9) 0.34195(7) 0.29100(7) 0.0218(3) Uani 1 1 d . . .
C1A C 0.45177(9) 0.25428(7) 0.41929(7) 0.009(4) Uiso 0.242(14) 1 d PRD A 2
C2A C 0.56937(9) 0.27776(7) 0.39349(7) 0.009(4) Uiso 0.242(14) 1 d PRD A 2
H2A H 0.6299 0.2285 0.3787 0.010 Uiso 0.242(14) 1 calc PR A 2
C3A C 0.58063(9) 0.38787(7) 0.39361(7) 0.009(4) Uiso 0.242(14) 1 d PRD A 2
H3A H 0.6500 0.4252 0.3790 0.010 Uiso 0.242(14) 1 calc PR A 2
C4A C 0.46998(9) 0.43244(7) 0.41948(7) 0.009(4) Uiso 0.242(14) 1 d PRD A 2
H4A H 0.4523 0.5048 0.4252 0.010 Uiso 0.242(14) 1 calc PR A 2
C5A C 0.39034(9) 0.34988(7) 0.43536(7) 0.009(4) Uiso 0.242(14) 1 d PRD A 2
H5A H 0.3101 0.3573 0.4536 0.010 Uiso 0.242(14) 1 d PR A 2
C1B C 0.4917(7) 0.2427(5) 0.4143(7) 0.038(3) Uani 0.758(14) 1 d PD A 1
C2B C 0.5883(6) 0.3083(7) 0.3934(7) 0.046(3) Uani 0.758(14) 1 d PD A 1
H2B H 0.6653 0.2850 0.3784 0.056 Uiso 0.758(14) 1 calc PR A 1
C3B C 0.5518(6) 0.4130(6) 0.3983(7) 0.038(3) Uani 0.758(14) 1 d PD A 1
H3B H 0.6000 0.4721 0.3868 0.046 Uiso 0.758(14) 1 calc PR A 1
C4B C 0.4311(6) 0.4165(5) 0.4230(6) 0.025(3) Uani 0.758(14) 1 d PD A 1
H4B H 0.3839 0.4773 0.4313 0.030 Uiso 0.758(14) 1 calc PR A 1
C5B C 0.3955(7) 0.3108(5) 0.4330(6) 0.033(3) Uani 0.758(14) 1 d PD A 1
H5B H 0.3187 0.2888 0.4497 0.040 Uiso 0.758(14) 1 calc PR A 1
C6 C 0.5630(6) 0.3137(5) 0.1539(4) 0.0191(16) Uani 1 1 d . A .
C7 C 0.4455(6) 0.2719(5) 0.1749(5) 0.0200(16) Uani 1 1 d . A .
C8 C 0.3982(6) 0.3782(5) 0.1813(5) 0.0211(16) Uani 1 1 d . A .
C9 C 0.5148(6) 0.4201(5) 0.1591(4) 0.0214(16) Uani 1 1 d . A .
C10 C 0.6770(6) 0.2714(5) 0.1254(5) 0.0211(16) Uani 1 1 d . . .
C11 C 0.7109(6) 0.1746(5) 0.1629(5) 0.0266(17) Uani 1 1 d . A .
H11 H 0.6572 0.1346 0.2097 0.032 Uiso 1 1 calc R . .
C12 C 0.8189(6) 0.1346(6) 0.1349(6) 0.0333(19) Uani 1 1 d . . .
H12 H 0.8382 0.0679 0.1620 0.040 Uiso 1 1 calc R A .
C13 C 0.9013(6) 0.1915(6) 0.0666(5) 0.0309(18) Uani 1 1 d . A .
C14 C 0.8687(6) 0.2881(5) 0.0286(5) 0.0264(17) Uani 1 1 d . . .
H14 H 0.9232 0.3282 -0.0172 0.032 Uiso 1 1 calc R A .
C15 C 0.7604(6) 0.3277(5) 0.0551(5) 0.0246(17) Uani 1 1 d . A .
H15 H 0.7409 0.3935 0.0262 0.029 Uiso 1 1 calc R . .
C16 C 0.3931(6) 0.1697(5) 0.1763(4) 0.0166(15) Uani 1 1 d . . .
C17 C 0.2773(6) 0.1555(5) 0.2211(5) 0.0242(17) Uani 1 1 d . A .
H17 H 0.2363 0.2106 0.2558 0.029 Uiso 1 1 calc R . .
C18 C 0.2234(6) 0.0628(5) 0.2151(5) 0.0297(18) Uani 1 1 d . . .
H18 H 0.1455 0.0559 0.2455 0.036 Uiso 1 1 calc R A .
C19 C 0.2783(6) -0.0196(5) 0.1667(5) 0.0275(17) Uani 1 1 d . A .
C20 C 0.3944(6) -0.0074(5) 0.1251(5) 0.0260(17) Uani 1 1 d . . .
H20 H 0.4352 -0.0639 0.0927 0.031 Uiso 1 1 calc R A .
C21 C 0.4507(6) 0.0847(5) 0.1302(5) 0.0244(17) Uani 1 1 d . A .
H21 H 0.5294 0.0901 0.1020 0.029 Uiso 1 1 calc R . .
C22 C 0.2854(6) 0.4245(5) 0.1828(5) 0.0225(17) Uani 1 1 d . . .
C23 C 0.2426(7) 0.5025(6) 0.2448(6) 0.041(2) Uani 1 1 d . A .
H23 H 0.2877 0.5263 0.2889 0.049 Uiso 1 1 calc R . .
C24 C 0.1368(7) 0.5469(6) 0.2450(6) 0.046(2) Uani 1 1 d . . .
H24 H 0.1116 0.6025 0.2868 0.055 Uiso 1 1 calc R A .
C25 C 0.0669(6) 0.5117(6) 0.1852(5) 0.0328(19) Uani 1 1 d . A .
C26 C 0.1088(6) 0.4346(6) 0.1237(6) 0.0348(19) Uani 1 1 d . . .
H26 H 0.0623 0.4098 0.0812 0.042 Uiso 1 1 calc R A .
C27 C 0.2161(7) 0.3911(6) 0.1207(5) 0.0322(19) Uani 1 1 d . A .
H27 H 0.2426 0.3383 0.0760 0.039 Uiso 1 1 calc R . .
C28 C 0.5574(5) 0.5284(5) 0.1409(4) 0.0175(15) Uani 1 1 d . . .
C29 C 0.6571(6) 0.5575(5) 0.1683(5) 0.0229(16) Uani 1 1 d . A .
H29 H 0.7013 0.5061 0.1976 0.027 Uiso 1 1 calc R . .
C30 C 0.6940(6) 0.6609(5) 0.1539(5) 0.0259(17) Uani 1 1 d . . .
H30 H 0.7615 0.6791 0.1754 0.031 Uiso 1 1 calc R A .
C31 C 0.6340(6) 0.7368(5) 0.1088(5) 0.0215(16) Uani 1 1 d . A .
C32 C 0.5345(6) 0.7079(5) 0.0784(4) 0.0220(16) Uani 1 1 d . . .
H32 H 0.4922 0.7591 0.0467 0.026 Uiso 1 1 calc R A .
C33 C 0.4967(6) 0.6057(5) 0.0940(5) 0.0220(16) Uani 1 1 d . A .
H33 H 0.4290 0.5877 0.0727 0.026 Uiso 1 1 calc R . .
C34A C 0.437(5) -0.047(5) 0.385(4) 0.009(4) Uiso 0.242(14) 1 d P A 2
C35A C 0.526(3) -0.126(4) 0.358(3) 0.009(4) Uiso 0.242(14) 1 d P A 2
H35A H 0.6025 -0.1036 0.3520 0.010 Uiso 0.242(14) 1 calc PR A 2
C36A C 0.511(5) -0.228(4) 0.341(3) 0.009(4) Uiso 0.242(14) 1 d P A 2
H36A H 0.5796 -0.2672 0.3288 0.010 Uiso 0.242(14) 1 calc PR A 2
C37A C 0.432(4) -0.276(3) 0.3370(18) 0.062(7) Uani 0.758(14) 1 d P A 2
H37A H 0.4502 -0.3408 0.3069 0.075 Uiso 0.758(14) 1 calc PR A 2
C38A C 0.3026(12) -0.2578(11) 0.3711(10) 0.037(4) Uani 0.758(14) 1 d P A 2
H38A H 0.2570 -0.3174 0.3708 0.044 Uiso 0.758(14) 1 calc PR A 2
C39A C 0.235(4) -0.156(3) 0.406(3) 0.009(4) Uiso 0.242(14) 1 d P A 2
H39A H 0.1539 -0.1493 0.4217 0.010 Uiso 0.242(14) 1 calc PR A 2
C40A C 0.318(6) -0.067(5) 0.412(4) 0.009(4) Uiso 0.242(14) 1 d P A 2
H40A H 0.2786 -0.0093 0.4431 0.010 Uiso 0.242(14) 1 calc PR A 2
C34B C 0.3985(14) -0.0361(14) 0.3970(11) 0.033(5) Uani 0.758(14) 1 d P A 1
C35B C 0.4969(14) -0.0954(10) 0.3663(9) 0.033(4) Uani 0.758(14) 1 d PU A 1
H35B H 0.5655 -0.0578 0.3604 0.040 Uiso 0.758(14) 1 calc PR A 1
C36B C 0.5123(16) -0.1947(11) 0.3437(11) 0.038(5) Uani 0.758(14) 1 d PU A 1
H36B H 0.5884 -0.2159 0.3186 0.046 Uiso 0.758(14) 1 calc PR A 1
C37B C 0.420(7) -0.280(5) 0.354(5) 0.009(4) Uiso 0.242(14) 1 d P A 1
H37B H 0.4431 -0.3519 0.3542 0.010 Uiso 0.242(14) 1 calc PR A 1
C38B C 0.350(5) -0.265(3) 0.359(4) 0.009(4) Uiso 0.242(14) 1 d P A 1
H38B H 0.3121 -0.3175 0.3313 0.010 Uiso 0.242(14) 1 calc PR A 1
C39B C 0.2614(12) -0.1762(12) 0.3993(12) 0.039(5) Uani 0.758(14) 1 d PU A 1
H39B H 0.1834 -0.1948 0.4153 0.047 Uiso 0.758(14) 1 calc PR A 1
C40B C 0.2865(10) -0.0767(14) 0.4135(12) 0.040(6) Uani 0.758(14) 1 d P A 1
H40B H 0.2250 -0.0305 0.4360 0.048 Uiso 0.758(14) 1 calc PR A 1
C41A C 0.4002(10) 0.1473(14) 0.4193(12) 0.009(4) Uiso 0.242(14) 1 d PR A 2
H41A H 0.3200 0.1389 0.4338 0.010 Uiso 0.242(14) 1 calc PR A 2
C42A C 0.481(3) 0.051(2) 0.3950(19) 0.009(4) Uiso 0.242(14) 1 d P A 2
H42A H 0.5610 0.0595 0.3872 0.010 Uiso 0.242(14) 1 calc PR A 2
C41B C 0.4926(12) 0.1322(9) 0.4021(7) 0.046(4) Uani 0.758(14) 1 d P A 1
H41B H 0.5646 0.0993 0.3826 0.055 Uiso 0.758(14) 1 calc PR A 1
C42B C 0.4055(12) 0.0745(9) 0.4151(7) 0.039(3) Uani 0.758(14) 1 d P A 1
H42B H 0.3352 0.1080 0.4401 0.047 Uiso 0.758(14) 1 calc PR A 1
P1 P 0.11563(19) 0.14622(19) 0.64340(16) 0.0447(6) Uani 1 1 d . . .
F1 F 0.0162(4) 0.2301(4) 0.6453(4) 0.0652(15) Uani 1 1 d . . .
F2 F 0.2050(5) 0.2365(5) 0.6420(5) 0.089(2) Uani 1 1 d . . .
F3 F 0.2155(5) 0.0614(5) 0.6392(4) 0.090(2) Uani 1 1 d . . .
F4 F 0.0279(5) 0.0580(5) 0.6425(5) 0.102(2) Uani 1 1 d . . .
F5 F 0.1414(5) 0.1569(5) 0.5247(4) 0.0773(17) Uani 1 1 d . . .
F6 F 0.0927(5) 0.1406(6) 0.7611(4) 0.099(2) Uani 1 1 d . . .
C51 C 0.9852(10) 0.3301(12) 0.4054(10) 0.121(6) Uani 1 1 d . . .
H47A H 1.0524 0.3651 0.3643 0.145 Uiso 1 1 calc R . .
H47B H 1.0102 0.2897 0.4618 0.145 Uiso 1 1 calc R . .
Cl1 Cl 0.9297(4) 0.2490(4) 0.3365(3) 0.163(2) Uani 1 1 d . . .
Cl2 Cl 0.8788(4) 0.4285(4) 0.4533(3) 0.1349(16) Uani 1 1 d . . .
C46 C 0.6761(6) 0.8495(5) 0.0942(5) 0.0294(18) Uani 1 1 d . . .
H46C H 0.7474 0.8535 0.1191 0.044 Uiso 1 1 calc R A .
H46B H 0.6187 0.8955 0.1309 0.044 Uiso 1 1 calc R . .
H46A H 0.6892 0.8717 0.0231 0.044 Uiso 1 1 calc R . .
C45 C -0.0504(7) 0.5558(7) 0.1885(6) 0.049(2) Uani 1 1 d . . .
H45C H -0.0852 0.5246 0.1382 0.073 Uiso 1 1 calc R A .
H45B H -0.0465 0.6318 0.1748 0.073 Uiso 1 1 calc R . .
H45A H -0.0965 0.5400 0.2547 0.073 Uiso 1 1 calc R . .
C44 C 0.2187(7) -0.1194(5) 0.1546(6) 0.038(2) Uani 1 1 d . . .
H44C H 0.1510 -0.1279 0.2073 0.058 Uiso 1 1 calc R A .
H44B H 0.2705 -0.1793 0.1595 0.058 Uiso 1 1 calc R . .
H44A H 0.1959 -0.1158 0.0894 0.058 Uiso 1 1 calc R . .
C43 C 1.0197(7) 0.1509(7) 0.0374(7) 0.052(2) Uani 1 1 d . . .
H43C H 1.0456 0.1646 -0.0345 0.078 Uiso 1 1 calc R A .
H43B H 1.0216 0.0754 0.0541 0.078 Uiso 1 1 calc R . .
H42D H 1.0698 0.1861 0.0734 0.078 Uiso 1 1 calc R . .

loop_
_atom_site_aniso_label
_atom_site_aniso_U_11
_atom_site_aniso_U_22
_atom_site_aniso_U_33
_atom_site_aniso_U_23
_atom_site_aniso_U_13
_atom_site_aniso_U_12
Co1 0.0307(7) 0.0203(5) 0.0155(5) 0.0038(4) -0.0081(4) -0.0083(4)
C1B 0.071(9) 0.026(6) 0.019(5) 0.001(4) -0.019(5) 0.012(6)
C2B 0.052(8) 0.056(8) 0.038(7) 0.002(5) -0.026(6) -0.014(7)
C3B 0.053(8) 0.046(7) 0.022(6) -0.002(5) -0.021(5) -0.007(6)
C4B 0.031(6) 0.025(6) 0.021(5) -0.004(4) -0.005(4) -0.017(5)
C5B 0.065(8) 0.016(5) 0.013(5) 0.004(4) 0.007(5) -0.018(6)
C6 0.028(4) 0.016(4) 0.012(3) 0.003(3) -0.002(3) -0.002(3)
C7 0.021(4) 0.024(4) 0.014(3) -0.001(3) -0.003(3) -0.002(3)
C8 0.018(4) 0.029(4) 0.017(4) -0.006(3) -0.003(3) -0.008(3)
C9 0.028(4) 0.024(4) 0.013(3) 0.005(3) -0.005(3) -0.003(3)
C10 0.020(4) 0.025(4) 0.019(4) 0.000(3) -0.005(3) -0.002(3)
C11 0.026(4) 0.030(4) 0.023(4) 0.006(3) -0.001(3) -0.012(4)
C12 0.028(5) 0.033(4) 0.040(5) 0.005(4) -0.014(4) 0.012(4)
C13 0.022(4) 0.039(5) 0.032(4) -0.010(4) -0.004(4) -0.004(4)
C14 0.018(4) 0.037(4) 0.025(4) -0.006(3) -0.003(3) -0.007(4)
C15 0.021(4) 0.027(4) 0.026(4) 0.003(3) -0.003(3) -0.014(3)
C16 0.023(4) 0.014(3) 0.012(3) 0.007(3) -0.004(3) -0.006(3)
C17 0.034(5) 0.026(4) 0.012(3) 0.004(3) -0.005(3) -0.006(4)
C18 0.019(4) 0.032(4) 0.038(4) 0.010(4) -0.009(4) -0.013(4)
C19 0.034(5) 0.027(4) 0.023(4) 0.003(3) -0.010(4) -0.011(4)
C20 0.037(5) 0.017(4) 0.026(4) 0.002(3) -0.012(4) -0.003(3)
C21 0.028(4) 0.028(4) 0.018(4) 0.005(3) -0.007(3) -0.010(4)
C22 0.018(4) 0.023(4) 0.025(4) 0.009(3) -0.003(3) -0.005(3)
C23 0.030(5) 0.046(5) 0.055(5) -0.020(4) -0.024(4) 0.003(4)
C24 0.041(6) 0.046(5) 0.056(6) -0.014(4) -0.020(5) 0.011(4)
C25 0.027(5) 0.043(5) 0.026(4) 0.011(4) 0.000(4) -0.006(4)
C26 0.027(5) 0.048(5) 0.034(5) -0.001(4) -0.018(4) -0.003(4)
C27 0.036(5) 0.032(4) 0.030(4) -0.006(3) -0.007(4) -0.004(4)
C28 0.019(4) 0.024(4) 0.009(3) -0.003(3) 0.002(3) -0.008(3)
C29 0.024(4) 0.019(4) 0.026(4) 0.005(3) -0.009(3) -0.002(3)
C30 0.016(4) 0.029(4) 0.032(4) 0.000(3) -0.005(3) -0.011(3)
C31 0.017(4) 0.023(4) 0.024(4) 0.003(3) -0.003(3) -0.006(3)
C32 0.023(4) 0.028(4) 0.014(3) 0.001(3) -0.002(3) -0.007(3)
C33 0.015(4) 0.030(4) 0.021(4) 0.005(3) -0.003(3) -0.009(3)
C37A 0.091(19) 0.063(10) 0.025(13) -0.006(9) 0.008(12) 0.007(11)
C38A 0.030(9) 0.029(7) 0.046(8) -0.004(5) 0.011(7) -0.022(8)
C34B 0.053(15) 0.032(9) 0.012(7) 0.005(5) -0.003(9) -0.009(10)
C35B 0.042(8) 0.030(8) 0.025(6) 0.010(6) -0.004(6) 0.004(6)
C36B 0.044(7) 0.041(9) 0.027(6) 0.006(7) -0.003(5) 0.000(8)
C39B 0.028(9) 0.045(9) 0.040(6) 0.000(6) -0.001(6) 0.000(6)
C40B 0.029(12) 0.049(10) 0.042(7) 0.005(6) -0.010(8) 0.002(10)
C41B 0.074(10) 0.053(8) 0.010(5) 0.009(5) -0.010(5) -0.006(7)
C42B 0.057(9) 0.041(8) 0.014(5) 0.009(5) 0.005(5) -0.012(7)
P1 0.0305(13) 0.0622(15) 0.0395(13) 0.0025(11) -0.0020(11) -0.0091(12)
F1 0.049(3) 0.084(4) 0.060(3) 0.000(3) -0.007(3) 0.011(3)
F2 0.062(4) 0.103(5) 0.105(5) -0.013(4) -0.013(4) -0.041(4)
F3 0.060(4) 0.111(5) 0.087(4) 0.019(4) 0.004(3) 0.029(4)
F4 0.079(5) 0.074(4) 0.147(6) -0.014(4) 0.003(4) -0.041(4)
F5 0.064(4) 0.126(5) 0.038(3) -0.004(3) 0.000(3) 0.003(4)
F6 0.085(5) 0.174(7) 0.031(3) 0.015(3) -0.003(3) 0.005(5)
C51 0.060(8) 0.187(15) 0.108(11) 0.076(11) -0.021(8) -0.044(10)
Cl1 0.133(4) 0.226(5) 0.125(4) -0.019(3) 0.003(3) -0.070(4)
Cl2 0.121(3) 0.190(4) 0.088(2) 0.051(3) -0.019(2) -0.062(3)
C46 0.028(4) 0.025(4) 0.035(4) 0.003(3) -0.007(4) -0.013(3)
C45 0.028(5) 0.069(6) 0.050(5) 0.018(5) -0.013(4) -0.004(4)
C44 0.045(5) 0.029(4) 0.044(5) 0.002(4) -0.013(4) -0.022(4)
C43 0.035(5) 0.056(6) 0.062(6) -0.006(5) -0.003(5) 0.008(5)

loop_
_atom_type_symbol
_atom_type_description
_atom_type_scat_dispersion_real
_atom_type_scat_dispersion_imag
_atom_type_scat_source
C C 0.0033 0.0016 'International Tables Vol C Tables 4.2.6.8 and 6.1.1.4'
H H 0.0000 0.0000 'International Tables Vol C Tables 4.2.6.8 and 6.1.1.4'
F F 0.0171 0.0103 'International Tables Vol C Tables 4.2.6.8 and 6.1.1.4'
P P 0.1023 0.0942 'International Tables Vol C Tables 4.2.6.8 and 6.1.1.4'
Co Co 0.3494 0.9721 'International Tables Vol C Tables 4.2.6.8 and 6.1.1.4'
Cl Cl 0.1484 0.1585 'International Tables Vol C Tables 4.2.6.8 and 6.1.1.4'

loop_
_geom_angle_atom_site_label_1
_geom_angle_atom_site_label_2
_geom_angle_atom_site_label_3
_geom_angle
C9 Co1 C8 43.7(3)
C9 Co1 C6 43.3(3)
C8 Co1 C6 63.6(3)
C9 Co1 C1A 176.18(19)
C8 Co1 C1A 135.14(18)
C6 Co1 C1A 133.21(18)
C9 Co1 C7 62.7(3)
C8 Co1 C7 43.0(3)
C6 Co1 C7 43.7(3)
C1A Co1 C7 113.84(18)
C9 Co1 C2A 138.8(2)
C8 Co1 C2A 169.26(19)
C6 Co1 C2A 110.71(19)
C1A Co1 C2A 41.4
C7 Co1 C2A 126.40(19)
C9 Co1 C5B 154.7(3)
C8 Co1 C5B 119.8(3)
C6 Co1 C5B 158.2(2)
C1A Co1 C5B 28.0(2)
C7 Co1 C5B 121.8(3)
C2A Co1 C5B 61.9(2)
C9 Co1 C1B 164.7(3)
C8 Co1 C1B 145.3(3)
C6 Co1 C1B 123.3(3)
C1A Co1 C1B 13.8(2)
C7 Co1 C1B 114.6(3)
C2A Co1 C1B 29.1(2)
C5B Co1 C1B 40.45(11)
C9 Co1 C2B 130.0(3)
C8 Co1 C2B 173.4(3)
C6 Co1 C2B 110.7(3)
C1A Co1 C2B 51.0(2)
C7 Co1 C2B 135.6(3)
C2A Co1 C2B 12.7(2)
C5B Co1 C2B 66.8(3)
C1B Co1 C2B 40.17(12)
C9 Co1 C3B 112.6(3)
C8 Co1 C3B 140.4(3)
C6 Co1 C3B 126.3(3)
C1A Co1 C3B 70.6(2)
C7 Co1 C3B 169.8(3)
C2A Co1 C3B 50.3(2)
C5B Co1 C3B 66.7(3)
C1B Co1 C3B 67.3(2)
C2B Co1 C3B 39.44(17)
C9 Co1 C4B 122.3(3)
C8 Co1 C4B 117.0(3)
C6 Co1 C4B 160.9(2)
C1A Co1 C4B 61.52(19)
C7 Co1 C4B 150.3(3)
C2A Co1 C4B 71.6(2)
C5B Co1 C4B 40.23(11)
C1B Co1 C4B 68.3(3)
C2B Co1 C4B 67.1(2)
C3B Co1 C4B 39.88(11)
C9 Co1 C5A 142.5(2)
C8 Co1 C5A 116.10(19)
C6 Co1 C5A 171.81(17)
C1A Co1 C5A 40.6
C7 Co1 C5A 129.86(18)
C2A Co1 C5A 68.2
C5B Co1 C5A 14.02(19)
C1B Co1 C5A 51.7(2)
C2B Co1 C5A 70.1(2)
C3B Co1 C5A 59.7(2)
C4B Co1 C5A 27.31(19)
C2A C1A C5A 108.0
C2A C1A C41A 125.9(6)
C5A C1A C41A 125.9(6)
C2A C1A Co1 69.9
C5A C1A Co1 72.8
C41A C1A Co1 118.3(6)
C1A C2A C3A 108.0
C1A C2A Co1 68.7
C3A C2A Co1 73.4
C4A C3A C2A 108.0
C4A C3A Co1 72.0
C2A C3A Co1 66.4
C3A C4A C5A 108.0
C3A C4A Co1 69.0
C5A C4A Co1 67.9
C4A C5A C1A 108.0
C4A C5A Co1 72.9
C1A C5A Co1 66.5
C2B C1B C5B 106.0(6)
C2B C1B C41B 125.7(9)
C5B C1B C41B 127.6(8)
C2B C1B Co1 70.3(5)
C5B C1B Co1 69.1(5)
C41B C1B Co1 117.6(6)
C3B C2B C1B 109.0(3)
C3B C2B Co1 70.6(4)
C1B C2B Co1 69.5(5)
C2B C3B C4B 109.0(3)
C2B C3B Co1 70.0(5)
C4B C3B Co1 70.1(4)
C3B C4B C5B 106.0(6)
C3B C4B Co1 70.0(4)
C5B C4B Co1 68.5(4)
C4B C5B C1B 110.0(6)
C4B C5B Co1 71.3(4)
C1B C5B Co1 70.4(5)
C10 C6 C9 134.0(6)
C10 C6 C7 136.3(6)
C9 C6 C7 89.1(5)
C10 C6 Co1 126.9(5)
C9 C6 Co1 68.0(3)
C7 C6 Co1 68.5(3)
C8 C7 C16 132.5(6)
C8 C7 C6 90.6(5)
C16 C7 C6 136.5(6)
C8 C7 Co1 68.1(3)
C16 C7 Co1 127.3(4)
C6 C7 Co1 67.7(3)
C22 C8 C7 134.7(6)
C22 C8 C9 134.1(6)
C7 C8 C9 89.6(5)
C22 C8 Co1 131.0(5)
C7 C8 Co1 68.9(4)
C9 C8 Co1 67.8(3)
C6 C9 C8 90.8(5)
C6 C9 C28 137.2(6)
C8 C9 C28 131.8(6)
C6 C9 Co1 68.7(3)
C8 C9 Co1 68.5(3)
C28 C9 Co1 125.1(4)
C11 C10 C15 116.5(6)
C11 C10 C6 122.8(6)
C15 C10 C6 120.7(6)
C12 C11 C10 122.4(6)
C11 C12 C13 120.7(7)
C14 C13 C12 117.5(7)
C14 C13 C43 121.0(7)
C12 C13 C43 121.5(7)
C15 C14 C13 122.1(7)
C14 C15 C10 120.8(7)
C21 C16 C17 117.2(6)
C21 C16 C7 122.7(6)
C17 C16 C7 120.0(6)
C18 C17 C16 120.9(7)
C19 C18 C17 122.2(7)
C18 C19 C20 117.1(6)
C18 C19 C44 122.8(7)
C20 C19 C44 120.1(7)
C21 C20 C19 121.9(7)
C20 C21 C16 120.6(7)
C23 C22 C27 117.1(7)
C23 C22 C8 122.3(6)
C27 C22 C8 120.6(6)
C24 C23 C22 122.1(7)
C23 C24 C25 120.7(8)
C26 C25 C24 117.4(7)
C26 C25 C45 121.5(7)
C24 C25 C45 121.2(7)
C25 C26 C27 122.6(7)
C26 C27 C22 120.1(7)
C29 C28 C33 117.6(6)
C29 C28 C9 122.1(6)
C33 C28 C9 120.2(6)
C28 C29 C30 121.4(6)
C31 C30 C29 120.9(6)
C30 C31 C32 118.3(6)
C30 C31 C46 119.9(6)
C32 C31 C46 121.8(6)
C33 C32 C31 120.9(6)
C32 C33 C28 120.8(6)
C42A C34A C40A 121(5)
C42A C34A C35A 112(5)
C40A C34A C35A 126(5)
C36A C35A C34A 126(4)
C37A C36A C35A 134(5)
C36A C37A C38A 133(4)
C37A C38A C39A 130(2)
C40A C39A C38A 110(4)
C34A C40A C39A 139(5)
C35B C34B C40B 123.9(16)
C35B C34B C42B 120.8(14)
C40B C34B C42B 115.3(13)
C36B C35B C34B 131.9(15)
C35B C36B C37B 128(3)
C38B C37B C36B 122(7)
C37B C38B C39B 140(6)
C40B C39B C38B 126(2)
C39B C40B C34B 124.6(15)
C1A C41A C42A 118.8(13)
C34A C42A C41A 121(3)
C42B C41B C1B 125.8(13)
C41B C42B C34B 129.1(14)
F4 P1 F6 91.8(4)
F4 P1 F1 89.1(3)
F6 P1 F1 89.2(3)
F4 P1 F3 90.5(4)
F6 P1 F3 91.9(3)
F1 P1 F3 178.8(3)
F4 P1 F2 178.9(4)
F6 P1 F2 89.3(4)
F1 P1 F2 90.6(3)
F3 P1 F2 89.8(4)
F4 P1 F5 90.7(4)
F6 P1 F5 177.4(4)
F1 P1 F5 90.1(3)
F3 P1 F5 88.7(3)
F2 P1 F5 88.2(3)
Cl1 C51 Cl2 109.9(7)

loop_
_geom_bond_atom_site_label_1
_geom_bond_atom_site_label_2
_geom_bond_distance
Co1 C9 1.982(6)
Co1 C8 1.991(7)
Co1 C6 1.991(6)
Co1 C1A 1.9998
Co1 C7 2.002(6)
Co1 C2A 2.0163
Co1 C5B 2.046(8)
Co1 C1B 2.062(8)
Co1 C2B 2.073(9)
Co1 C3B 2.081(8)
Co1 C4B 2.083(8)
Co1 C5A 2.0830
C1A C2A 1.4199
C1A C5A 1.4200
C1A C41A 1.518(16)
C2A C3A 1.4200
C3A C4A 1.4200
C4A C5A 1.4200
C1B C2B 1.4202(10)
C1B C5B 1.4204(10)
C1B C41B 1.436(13)
C2B C3B 1.402(6)
C3B C4B 1.4200(10)
C4B C5B 1.4202(10)
C6 C10 1.448(9)
C6 C9 1.467(9)
C6 C7 1.487(9)
C7 C8 1.463(9)
C7 C16 1.464(9)
C8 C22 1.458(10)
C8 C9 1.478(9)
C9 C28 1.479(9)
C10 C11 1.391(9)
C10 C15 1.423(9)
C11 C12 1.374(10)
C12 C13 1.405(10)
C13 C14 1.385(10)
C13 C43 1.488(11)
C14 C15 1.372(9)
C16 C21 1.394(9)
C16 C17 1.417(9)
C17 C18 1.380(9)
C18 C19 1.371(10)
C19 C20 1.406(10)
C19 C44 1.513(9)
C20 C21 1.386(9)
C22 C23 1.379(10)
C22 C27 1.387(9)
C23 C24 1.374(11)
C24 C25 1.379(10)
C25 C26 1.364(10)
C25 C45 1.494(10)
C26 C27 1.382(10)
C28 C29 1.383(9)
C28 C33 1.406(9)
C29 C30 1.397(9)
C30 C31 1.375(9)
C31 C32 1.400(9)
C31 C46 1.529(9)
C32 C33 1.386(9)
C34A C42A 1.41(7)
C34A C40A 1.43(8)
C34A C35A 1.46(7)
C35A C36A 1.37(6)
C36A C37A 1.15(5)
C37A C38A 1.55(4)
C38A C39A 1.58(5)
C39A C40A 1.54(7)
C34B C35B 1.396(19)
C34B C40B 1.42(2)
C34B C42B 1.46(2)
C35B C36B 1.328(18)
C36B C37B 1.56(7)
C37B C38B 0.85(8)
C38B C39B 1.59(5)
C39B C40B 1.35(2)
C41A C42A 1.56(3)
C41B C42B 1.271(16)
P1 F4 1.564(6)
P1 F6 1.580(5)
P1 F1 1.581(5)
P1 F3 1.590(6)
P1 F2 1.591(5)
P1 F5 1.593(5)
C51 Cl1 1.676(15)
C51 Cl2 1.830(16)
